data_4303358
loop_
_publ_author_name
'Shuangquan Zang'
'Xiaoming Ren'
'Yang Su'
'You Song'
'Wenjun Tong'
'Zhaoping Ni'
'Hanhua Zhao'
'Song Gao'
'Qingjin Meng'

_publ_section_title
;
Observation of Magnetic Bistability in Polymorphs of the
[Ni(dmit)2]- Complexes
;
_journal_name_full 'Inorganic Chemistry'
_journal_page_first 9623
_journal_page_last 9630
_journal_paper_doi 10.1021/ic900090e
_journal_volume 48
_journal_year 2009
_chemical_formula_moiety 'C16 H13 N2 O2, C6 Ni S10'
_chemical_formula_sum 'C22 H13 N2 Ni O2 S10'
_chemical_formula_weight 716.65
_chemical_name_systematic
; 
 ? 
;
_space_group_IT_number 14
_symmetry_cell_setting monoclinic
_symmetry_space_group_name_Hall '-P 2ybc'
_symmetry_space_group_name_H-M 'P 1 21/c 1'
_atom_sites_solution_hydrogens geom
_atom_sites_solution_primary direct
_atom_sites_solution_secondary difmap
_audit_creation_method SHELXL-97
_cell_angle_alpha 90.00
_cell_angle_beta 99.611(5)
_cell_angle_gamma 90.00
_cell_formula_units_Z 4
_cell_length_a 17.496(4)
_cell_length_b 10.956(3)
_cell_length_c 14.690(4)
_cell_measurement_temperature 293(2)
_cell_volume 2776.3(12)
_computing_cell_refinement SMART
_computing_data_collection 'SMART (Bruker, 2000)'
_computing_data_reduction 'SAINT (Bruker, 2000)'
_computing_molecular_graphics SHELXTL
_computing_publication_material SHELXTL
_computing_structure_refinement SHELXTL
_computing_structure_solution 'SHELXTL (Bruker, 2000)'
_diffrn_ambient_temperature 293(2)
_diffrn_measured_fraction_theta_full 0.995
_diffrn_measured_fraction_theta_max 0.995
_diffrn_measurement_device_type 'Bruker Smart Aepex CCD area detector'
_diffrn_measurement_method 'phi and omega scans'
_diffrn_radiation_monochromator graphite
_diffrn_radiation_source 'sealed tube'
_diffrn_radiation_type MoK\a
_diffrn_radiation_wavelength 0.71073
_diffrn_reflns_av_R_equivalents 0.0153
_diffrn_reflns_av_sigmaI/netI 0.0281
_diffrn_reflns_limit_h_max 21
_diffrn_reflns_limit_h_min -19
_diffrn_reflns_limit_k_max 13
_diffrn_reflns_limit_k_min -13
_diffrn_reflns_limit_l_max 18
_diffrn_reflns_limit_l_min -17
_diffrn_reflns_number 14500
_diffrn_reflns_theta_full 26.00
_diffrn_reflns_theta_max 26.00
_diffrn_reflns_theta_min 2.20
_exptl_absorpt_coefficient_mu 1.478
_exptl_absorpt_correction_T_max 0.74
_exptl_absorpt_correction_T_min 0.68
_exptl_absorpt_correction_type multi-scan
_exptl_absorpt_process_details 'SADABS(Bruker, 2000)'
_exptl_crystal_density_diffrn 1.715
_exptl_crystal_density_method 'not measured'
_exptl_crystal_F_000 1452
_exptl_crystal_size_max 0.35
_exptl_crystal_size_mid 0.22
_exptl_crystal_size_min 0.2
_refine_diff_density_max 0.450
_refine_diff_density_min -0.385
_refine_diff_density_rms 0.103
_refine_ls_extinction_method none
_refine_ls_goodness_of_fit_ref 1.052
_refine_ls_hydrogen_treatment constr
_refine_ls_matrix_type full
_refine_ls_number_parameters 334
_refine_ls_number_reflns 5435
_refine_ls_number_restraints 0
_refine_ls_restrained_S_all 1.052
_refine_ls_R_factor_all 0.0651
_refine_ls_R_factor_gt 0.0528
_refine_ls_shift/su_max 0.000
_refine_ls_shift/su_mean 0.000
_refine_ls_structure_factor_coef Fsqd
_refine_ls_weighting_details 'calc w=1/[\s^2^(Fo^2^)+(0.08P)^2^+1.25P] where P=(Fo^2^+2Fc^2^)/3'
_refine_ls_weighting_scheme calc
_refine_ls_wR_factor_gt 0.1379
_refine_ls_wR_factor_ref 0.1414
_reflns_number_gt 3997
_reflns_number_total 5435
_reflns_threshold_expression >2sigma(I)
_cod_data_source_file ic900090e_si_002.cif
_cod_data_source_block 1a
_cod_depositor_comments
;
The following automatic conversions were performed:
'_symmetry_cell_setting' value 'Monoclinic' changed to 'monoclinic'
according to '/home/saulius/struct/CIF-dictionaries/cif_core.dic'
dictionary named 'cif_core.dic' version 2.4.1 from 2010-06-29.

Automatic conversion script
Id: cif_fix_enum 1527 2010-12-29 10:47:43Z saulius 
;
_cod_database_code 4303358

loop_
_symmetry_equiv_pos_as_xyz
'x, y, z'
'-x, y+1/2, -z+1/2'
'-x, -y, -z'
'x, -y-1/2, z-1/2'

loop_
_atom_site_label
_atom_site_type_symbol
_atom_site_fract_x
_atom_site_fract_y
_atom_site_fract_z
_atom_site_U_iso_or_equiv
_atom_site_adp_type
_atom_site_occupancy
_atom_site_symmetry_multiplicity
_atom_site_calc_flag
_atom_site_refinement_flags
_atom_site_disorder_assembly
_atom_site_disorder_group
Ni1 Ni 0.54212(3) 0.33198(4) 0.98589(3) 0.04192(16) Uani 1 1 d . . .
S1 S 0.41828(6) 0.31922(9) 0.94491(6) 0.0429(2) Uani 1 1 d . . .
S2 S 0.53339(6) 0.34247(11) 1.13048(6) 0.0526(3) Uani 1 1 d . . .
S3 S 0.66641(6) 0.34547(11) 1.02766(7) 0.0536(3) Uani 1 1 d . . .
S4 S 0.55000(6) 0.32172(10) 0.84149(6) 0.0487(3) Uani 1 1 d . . .
S5 S 0.68920(6) 0.31989(11) 0.74292(7) 0.0539(3) Uani 1 1 d . . .
S6 S 0.79541(6) 0.34416(11) 0.91336(8) 0.0574(3) Uani 1 1 d . . .
S7 S 0.85766(6) 0.31371(11) 0.73849(8) 0.0599(3) Uani 1 1 d . . .
S8 S 0.28777(6) 0.32841(11) 1.05605(8) 0.0567(3) Uani 1 1 d . . .
S9 S 0.39363(6) 0.35104(10) 1.22738(7) 0.0519(3) Uani 1 1 d . . .
S10 S 0.22495(8) 0.34365(13) 1.23145(10) 0.0719(4) Uani 1 1 d . . .
C1 C 0.2990(2) 0.3431(4) 1.1733(3) 0.0562(10) Uani 1 1 d . . .
C2 C 0.4351(2) 0.3425(4) 1.1296(3) 0.0490(9) Uani 1 1 d . . .
C3 C 0.3866(2) 0.3319(4) 1.0480(3) 0.0513(10) Uani 1 1 d . . .
C4 C 0.7841(3) 0.3281(4) 0.7961(3) 0.0576(11) Uani 1 1 d . . .
C5 C 0.6485(2) 0.3262(3) 0.8430(2) 0.0416(8) Uani 1 1 d . . .
C6 C 0.6984(2) 0.3377(4) 0.9234(3) 0.0526(10) Uani 1 1 d . . .
C7 C 0.2587(2) -0.0108(3) 0.0850(3) 0.0449(8) Uani 1 1 d . . .
C8 C 0.2788(2) -0.0092(3) -0.0036(2) 0.0425(8) Uani 1 1 d . . .
H8 H 0.2411 -0.0215 -0.0554 0.051 Uiso 1 1 calc R . .
C9 C 0.3533(2) 0.0101(3) -0.0131(2) 0.0428(8) Uani 1 1 d . . .
H9 H 0.3664 0.0105 -0.0719 0.051 Uiso 1 1 calc R . .
C10 C 0.4111(2) 0.0296(3) 0.0631(2) 0.0427(8) Uani 1 1 d . . .
H10 H 0.4619 0.0438 0.0547 0.051 Uiso 1 1 calc R . .
C11 C 0.3938(2) 0.0280(3) 0.1481(2) 0.0426(8) Uani 1 1 d . . .
H11 H 0.4332 0.0385 0.1985 0.051 Uiso 1 1 calc R . .
C12 C 0.3191(2) 0.0111(3) 0.1630(3) 0.0447(8) Uani 1 1 d . . .
C13 C 0.2973(2) 0.0119(4) 0.2513(2) 0.0447(8) Uani 1 1 d . . .
H13 H 0.3347 0.0274 0.3028 0.054 Uiso 1 1 calc R . .
C14 C 0.2252(2) -0.0087(3) 0.2626(2) 0.0435(8) Uani 1 1 d . . .
H14 H 0.2112 -0.0080 0.3210 0.052 Uiso 1 1 calc R . .
C15 C 0.1716(2) -0.0314(4) 0.1851(2) 0.0456(9) Uani 1 1 d . . .
H15 H 0.1214 -0.0507 0.1933 0.055 Uiso 1 1 calc R . .
C16 C 0.1211(2) -0.0426(3) 0.0228(2) 0.0443(8) Uani 1 1 d . . .
H16A H 0.0767 -0.0789 0.0442 0.053 Uiso 1 1 calc R . .
H16B H 0.1372 -0.0970 -0.0225 0.053 Uiso 1 1 calc R . .
C17 C 0.0984(2) 0.0789(4) -0.0212(2) 0.0441(8) Uani 1 1 d . . .
C18 C 0.0926(2) 0.1855(4) 0.0274(3) 0.0474(9) Uani 1 1 d . . .
H18 H 0.1034 0.1829 0.0916 0.057 Uiso 1 1 calc R . .
C19 C 0.0721(2) 0.2915(4) -0.0136(3) 0.0472(9) Uani 1 1 d . . .
H19 H 0.0680 0.3615 0.0210 0.057 Uiso 1 1 calc R . .
C20 C 0.0573(2) 0.2949(4) -0.1071(3) 0.0503(9) Uani 1 1 d . . .
C21 C 0.0609(2) 0.1962(4) -0.1585(3) 0.0467(9) Uani 1 1 d . . .
H21 H 0.0507 0.2016 -0.2225 0.056 Uiso 1 1 calc R . .
C22 C 0.0798(2) 0.0856(4) -0.1161(2) 0.0456(9) Uani 1 1 d . . .
H22 H 0.0801 0.0152 -0.1515 0.055 Uiso 1 1 calc R . .
N1 N 0.18570(18) -0.0278(3) 0.1023(2) 0.0464(7) Uani 1 1 d . . .
N2 N 0.0412(2) 0.4155(4) -0.1560(3) 0.0588(9) Uani 1 1 d . . .
O1 O 0.02773(19) 0.5011(3) -0.1114(2) 0.0686(8) Uani 1 1 d . . .
O2 O 0.03292(18) 0.4149(3) -0.2354(2) 0.0633(8) Uani 1 1 d . . .

loop_
_atom_site_aniso_label
_atom_site_aniso_U_11
_atom_site_aniso_U_22
_atom_site_aniso_U_33
_atom_site_aniso_U_23
_atom_site_aniso_U_13
_atom_site_aniso_U_12
Ni1 0.0483(3) 0.0484(3) 0.0301(3) 0.00150(18) 0.0096(2) 0.0023(2)
S1 0.0493(5) 0.0499(5) 0.0302(4) 0.0016(3) 0.0089(4) 0.0023(4)
S2 0.0516(6) 0.0758(7) 0.0312(5) -0.0017(4) 0.0092(4) 0.0004(5)
S3 0.0530(6) 0.0723(7) 0.0336(5) 0.0004(4) 0.0020(4) -0.0033(5)
S4 0.0431(5) 0.0724(7) 0.0307(5) -0.0004(4) 0.0065(4) 0.0039(4)
S5 0.0526(6) 0.0708(7) 0.0413(5) -0.0033(4) 0.0168(4) -0.0024(5)
S6 0.0457(6) 0.0708(7) 0.0545(6) 0.0054(5) 0.0048(5) -0.0011(5)
S7 0.0508(6) 0.0732(7) 0.0582(7) 0.0020(5) 0.0165(5) 0.0037(5)
S8 0.0503(6) 0.0672(7) 0.0531(6) 0.0019(5) 0.0106(5) 0.0053(5)
S9 0.0529(6) 0.0681(7) 0.0383(5) -0.0028(4) 0.0176(4) 0.0042(5)
S10 0.0668(8) 0.0832(9) 0.0745(8) -0.0070(6) 0.0374(6) -0.0009(6)
C1 0.051(2) 0.061(3) 0.058(3) 0.000(2) 0.0147(19) 0.0037(19)
C2 0.049(2) 0.055(2) 0.046(2) -0.0024(17) 0.0152(17) 0.0098(18)
C3 0.055(2) 0.056(2) 0.047(2) -0.0050(17) 0.0227(18) 0.0098(18)
C4 0.050(2) 0.063(3) 0.061(3) -0.001(2) 0.015(2) 0.0034(19)
C5 0.049(2) 0.045(2) 0.0326(18) 0.0067(14) 0.0132(15) 0.0013(16)
C6 0.051(2) 0.072(3) 0.034(2) 0.0000(17) 0.0031(17) -0.0056(19)
C7 0.046(2) 0.044(2) 0.043(2) -0.0009(16) 0.0045(16) 0.0014(16)
C8 0.0441(19) 0.048(2) 0.0360(18) -0.0021(15) 0.0093(15) 0.0070(16)
C9 0.0441(19) 0.051(2) 0.0352(18) 0.0016(15) 0.0115(15) 0.0032(16)
C10 0.045(2) 0.043(2) 0.0408(19) 0.0001(15) 0.0096(16) 0.0028(16)
C11 0.044(2) 0.046(2) 0.0382(19) -0.0013(15) 0.0075(15) 0.0033(16)
C12 0.048(2) 0.047(2) 0.0389(19) -0.0019(16) 0.0069(16) 0.0033(16)
C13 0.045(2) 0.051(2) 0.0370(19) 0.0025(16) 0.0039(15) 0.0044(16)
C14 0.046(2) 0.049(2) 0.0360(18) -0.0012(15) 0.0090(15) 0.0013(16)
C15 0.046(2) 0.051(2) 0.040(2) 0.0028(16) 0.0081(16) 0.0005(17)
C16 0.0437(19) 0.049(2) 0.0397(19) 0.0017(15) 0.0047(15) -0.0007(16)
C17 0.045(2) 0.050(2) 0.0396(19) 0.0007(15) 0.0118(15) 0.0015(16)
C18 0.047(2) 0.056(2) 0.039(2) -0.0007(16) 0.0071(16) 0.0009(17)
C19 0.049(2) 0.055(2) 0.0380(19) -0.0032(16) 0.0090(16) 0.0025(18)
C20 0.047(2) 0.057(2) 0.046(2) 0.0025(18) 0.0073(17) 0.0011(18)
C21 0.045(2) 0.057(2) 0.039(2) 0.0009(16) 0.0093(16) 0.0046(17)
C22 0.046(2) 0.054(2) 0.0372(19) 0.0021(16) 0.0093(16) 0.0053(17)
N1 0.0480(18) 0.0488(18) 0.0410(17) 0.0005(14) 0.0029(14) 0.0037(14)
N2 0.058(2) 0.064(2) 0.053(2) 0.0051(18) 0.0053(17) 0.0049(18)
O1 0.072(2) 0.066(2) 0.065(2) 0.0032(16) 0.0032(16) 0.0070(16)
O2 0.0617(18) 0.068(2) 0.059(2) 0.0094(15) 0.0056(14) 0.0036(15)

loop_
_atom_type_symbol
_atom_type_description
_atom_type_scat_dispersion_real
_atom_type_scat_dispersion_imag
_atom_type_scat_source
C C 0.0033 0.0016 'International Tables Vol C Tables 4.2.6.8 and 6.1.1.4'
H H 0.0000 0.0000 'International Tables Vol C Tables 4.2.6.8 and 6.1.1.4'
O O 0.0106 0.0060 'International Tables Vol C Tables 4.2.6.8 and 6.1.1.4'
N N 0.0061 0.0033 'International Tables Vol C Tables 4.2.6.8 and 6.1.1.4'
S S 0.1246 0.1234 'International Tables Vol C Tables 4.2.6.8 and 6.1.1.4'
Ni Ni 0.3393 1.1124 'International Tables Vol C Tables 4.2.6.8 and 6.1.1.4'

loop_
_geom_angle_atom_site_label_1
_geom_angle_atom_site_label_2
_geom_angle_atom_site_label_3
_geom_angle
_geom_angle_site_symmetry_1
_geom_angle_site_symmetry_3
_geom_angle_publ_flag
S4 Ni1 S1 87.02(4) . . ?
S4 Ni1 S2 179.62(4) . . ?
S1 Ni1 S2 92.61(4) . . ?
S4 Ni1 S3 93.23(4) . . ?
S1 Ni1 S3 179.69(5) . . ?
S2 Ni1 S3 87.14(4) . . ?
C3 S1 Ni1 102.01(16) . . ?
C2 S2 Ni1 103.16(14) . . ?
C6 S3 Ni1 101.84(15) . . ?
C5 S4 Ni1 102.41(12) . . ?
C4 S5 C5 96.6(2) . . ?
C4 S6 C6 97.6(2) . . ?
C1 S8 C3 96.7(2) . . ?
C1 S9 C2 96.8(2) . . ?
S10 C1 S8 123.3(3) . . ?
S10 C1 S9 122.3(3) . . ?
S8 C1 S9 114.3(2) . . ?
C3 C2 S9 117.1(3) . . ?
C3 C2 S2 119.1(3) . . ?
S9 C2 S2 123.8(3) . . ?
C2 C3 S1 123.0(3) . . ?
C2 C3 S8 114.9(3) . . ?
S1 C3 S8 122.0(3) . . ?
S7 C4 S6 123.6(3) . . ?
S7 C4 S5 122.4(3) . . ?
S6 C4 S5 113.8(2) . . ?
C6 C5 S4 120.9(3) . . ?
C6 C5 S5 116.5(3) . . ?
S4 C5 S5 122.6(2) . . ?
C5 C6 S3 121.6(3) . . ?
C5 C6 S6 115.4(3) . . ?
S3 C6 S6 123.0(2) . . ?
N1 C7 C8 124.4(3) . . ?
N1 C7 C12 117.5(3) . . ?
C8 C7 C12 118.1(3) . . ?
C9 C8 C7 119.5(3) . . ?
C9 C8 H8 120.3 . . ?
C7 C8 H8 120.3 . . ?
C8 C9 C10 121.7(3) . . ?
C8 C9 H9 119.2 . . ?
C10 C9 H9 119.2 . . ?
C11 C10 C9 120.1(3) . . ?
C11 C10 H10 119.9 . . ?
C9 C10 H10 119.9 . . ?
C10 C11 C12 121.5(3) . . ?
C10 C11 H11 119.3 . . ?
C12 C11 H11 119.3 . . ?
C11 C12 C13 123.8(3) . . ?
C11 C12 C7 119.1(3) . . ?
C13 C12 C7 117.1(3) . . ?
C14 C13 C12 121.7(4) . . ?
C14 C13 H13 119.1 . . ?
C12 C13 H13 119.1 . . ?
C13 C14 C15 117.6(3) . . ?
C13 C14 H14 121.2 . . ?
C15 C14 H14 121.2 . . ?
N1 C15 C14 124.7(4) . . ?
N1 C15 H15 117.7 . . ?
C14 C15 H15 117.7 . . ?
N1 C16 C17 110.6(3) . . ?
N1 C16 H16A 109.5 . . ?
C17 C16 H16A 109.5 . . ?
N1 C16 H16B 109.5 . . ?
C17 C16 H16B 109.5 . . ?
H16A C16 H16B 108.1 . . ?
C22 C17 C18 116.9(4) . . ?
C22 C17 C16 118.8(3) . . ?
C18 C17 C16 124.2(3) . . ?
C19 C18 C17 122.8(4) . . ?
C19 C18 H18 118.6 . . ?
C17 C18 H18 118.6 . . ?
C18 C19 C20 118.3(4) . . ?
C18 C19 H19 120.8 . . ?
C20 C19 H19 120.8 . . ?
C21 C20 C19 122.4(4) . . ?
C21 C20 N2 117.8(4) . . ?
C19 C20 N2 119.7(4) . . ?
C20 C21 C22 119.4(4) . . ?
C20 C21 H21 120.3 . . ?
C22 C21 H21 120.3 . . ?
C21 C22 C17 120.1(4) . . ?
C21 C22 H22 119.9 . . ?
C17 C22 H22 119.9 . . ?
C15 N1 C7 121.2(3) . . ?
C15 N1 C16 119.9(3) . . ?
C7 N1 C16 118.8(3) . . ?
O2 N2 O1 124.0(4) . . ?
O2 N2 C20 117.4(4) . . ?
O1 N2 C20 117.8(4) . . ?

loop_
_geom_bond_atom_site_label_1
_geom_bond_atom_site_label_2
_geom_bond_distance
_geom_bond_site_symmetry_2
_geom_bond_publ_flag
Ni1 S4 2.1515(11) . ?
Ni1 S1 2.1542(11) . ?
Ni1 S2 2.1578(12) . ?
Ni1 S3 2.1637(12) . ?
S1 C3 1.703(4) . ?
S2 C2 1.718(4) . ?
S3 C6 1.718(4) . ?
S4 C5 1.720(4) . ?
S5 C4 1.715(5) . ?
S5 C5 1.739(3) . ?
S6 C4 1.710(5) . ?
S6 C6 1.730(4) . ?
S7 C4 1.661(4) . ?
S8 C1 1.707(5) . ?
S8 C3 1.753(4) . ?
S9 C1 1.715(5) . ?
S9 C2 1.717(4) . ?
S10 C1 1.668(4) . ?
C2 C3 1.353(6) . ?
C5 C6 1.353(6) . ?
C7 N1 1.356(5) . ?
C7 C8 1.404(5) . ?
C7 C12 1.443(5) . ?
C8 C9 1.352(5) . ?
C8 H8 0.9300 . ?
C9 C10 1.394(5) . ?
C9 H9 0.9300 . ?
C10 C11 1.333(5) . ?
C10 H10 0.9300 . ?
C11 C12 1.373(5) . ?
C11 H11 0.9300 . ?
C12 C13 1.412(5) . ?
C13 C14 1.318(5) . ?
C13 H13 0.9300 . ?
C14 C15 1.371(5) . ?
C14 H14 0.9300 . ?
C15 N1 1.282(5) . ?
C15 H15 0.9300 . ?
C16 N1 1.493(5) . ?
C16 C17 1.504(5) . ?
C16 H16A 0.9700 . ?
C16 H16B 0.9700 . ?
C17 C22 1.379(5) . ?
C17 C18 1.382(5) . ?
C18 C19 1.330(5) . ?
C18 H18 0.9300 . ?
C19 C20 1.356(5) . ?
C19 H19 0.9300 . ?
C20 C21 1.326(5) . ?
C20 N2 1.508(5) . ?
C21 C22 1.378(5) . ?
C21 H21 0.9300 . ?
C22 H22 0.9300 . ?
N2 O2 1.151(4) . ?
N2 O1 1.191(5) . ?
